data_7012942
loop_
_publ_author_name
'Nogai, Stefan D.'
'Schmidbaur, Hubert'

_publ_section_title
;
 Preparation and structure of soluble complexes of the ternary
 compounds GaSBr and GaSeBr
;
_journal_issue 12
_journal_name_full 'Dalton Transactions'
_journal_page_first 2488
_journal_paper_doi 10.1039/b302815a
_journal_year 2003
_chemical_formula_sum 'C42 H60 Br2 Ga4 N12 S5'
_chemical_formula_weight 1332.02
_space_group_IT_number 88
_symmetry_cell_setting tetragonal
_symmetry_space_group_name_Hall '-I 4ad'
_symmetry_space_group_name_H-M 'I 41/a :2'
_atom_sites_solution_hydrogens geom
_atom_sites_solution_primary direct
_atom_sites_solution_secondary difmap
_audit_creation_method SHELXL-97
_cell_angle_alpha 90.00
_cell_angle_beta 90.00
_cell_angle_gamma 90.00
_cell_formula_units_Z 8
_cell_length_a 18.81110(10)
_cell_length_b 18.81110(10)
_cell_length_c 38.3540(4)
_cell_measurement_reflns_used 159925
_cell_measurement_temperature 143(2)
_cell_volume 13571.85(17)
_computing_cell_refinement DENZO
_computing_data_collection XPRESS
_computing_data_reduction SCALEPACK
_computing_molecular_graphics SHELXTL-PLUS
_computing_publication_material 'SHELXL-97 (Sheldrick, 1997)'
_computing_structure_refinement 'SHELXL-97 (Sheldrick, 1997)'
_computing_structure_solution 'SHELXS-97 (Sheldrick, 1990)'
_diffrn_ambient_temperature 143(2)
_diffrn_measured_fraction_theta_full 0.993
_diffrn_measured_fraction_theta_max 0.993
_diffrn_measurement_device_type 'NONIUS DIP 2020'
_diffrn_measurement_method phi-rotation
_diffrn_radiation_monochromator graphite
_diffrn_radiation_source 'fine-focus sealed tube'
_diffrn_radiation_type MoK\a
_diffrn_radiation_wavelength 0.71073
_diffrn_reflns_av_R_equivalents 0.065
_diffrn_reflns_av_sigmaI/netI 0.0284
_diffrn_reflns_limit_h_max 22
_diffrn_reflns_limit_h_min 0
_diffrn_reflns_limit_k_max 16
_diffrn_reflns_limit_k_min -15
_diffrn_reflns_limit_l_max 46
_diffrn_reflns_limit_l_min 0
_diffrn_reflns_number 159925
_diffrn_reflns_theta_full 25.34
_diffrn_reflns_theta_max 25.34
_diffrn_reflns_theta_min 3.19
_exptl_absorpt_coefficient_mu 2.936
_exptl_absorpt_correction_type none
_exptl_crystal_colour colourless
_exptl_crystal_density_diffrn 1.304
_exptl_crystal_density_method 'not measured'
_exptl_crystal_description block
_exptl_crystal_F_000 5360
_exptl_crystal_size_max 0.15
_exptl_crystal_size_mid 0.10
_exptl_crystal_size_min 0.10
_refine_diff_density_max 1.638
_refine_diff_density_min -0.446
_refine_diff_density_rms 0.145
_refine_ls_extinction_method none
_refine_ls_goodness_of_fit_ref 1.091
_refine_ls_hydrogen_treatment riding
_refine_ls_matrix_type full
_refine_ls_number_parameters 301
_refine_ls_number_reflns 6171
_refine_ls_number_restraints 0
_refine_ls_restrained_S_all 1.091
_refine_ls_R_factor_all 0.0532
_refine_ls_R_factor_gt 0.0503
_refine_ls_shift/su_max 0.000
_refine_ls_shift/su_mean 0.000
_refine_ls_structure_factor_coef Fsqd
_refine_ls_weighting_details 'calc w=1/[\s^2^(Fo^2^)+(0.0944P)^2^+50.3199P] where P=(Fo^2^+2Fc^2^)/3'
_refine_ls_weighting_scheme calc
_refine_ls_wR_factor_gt 0.1447
_refine_ls_wR_factor_ref 0.1480
_reflns_number_gt 5865
_reflns_number_total 6171
_reflns_threshold_expression >2sigma(I)
_cod_data_source_file b302815a.txt
_cod_data_source_block nog22
_cod_original_sg_symbol_H-M I4(1)/a
_cod_database_code 7012942

loop_
_symmetry_equiv_pos_as_xyz
'x, y, z'
'-x, -y+1/2, z'
'-y+3/4, x+1/4, z+1/4'
'y+1/4, -x+1/4, z+1/4'
'x+1/2, y+1/2, z+1/2'
'-x+1/2, -y+1, z+1/2'
'-y+5/4, x+3/4, z+3/4'
'y+3/4, -x+3/4, z+3/4'
'-x, -y, -z'
'x, y-1/2, -z'
'y-3/4, -x-1/4, -z-1/4'
'-y-1/4, x-1/4, -z-1/4'
'-x+1/2, -y+1/2, -z+1/2'
'x+1/2, y, -z+1/2'
'y-1/4, -x+1/4, -z+1/4'
'-y+1/4, x+1/4, -z+1/4'

loop_
_atom_site_label
_atom_site_type_symbol
_atom_site_fract_x
_atom_site_fract_y
_atom_site_fract_z
_atom_site_U_iso_or_equiv
_atom_site_adp_type
_atom_site_occupancy
_atom_site_symmetry_multiplicity
_atom_site_calc_flag
_atom_site_refinement_flags
_atom_site_disorder_assembly
_atom_site_disorder_group
Ga1 Ga 0.34950(3) 0.25466(4) 0.131854(14) 0.02722(16) Uani 1 1 d . . .
Br1 Br 0.25541(4) 0.52977(4) 0.01384(3) 0.0578(2) Uani 1 1 d . . .
S1 S 0.40637(9) 0.35626(8) 0.14145(4) 0.0318(3) Uani 1 1 d . . .
Ga2 Ga 0.50389(4) 0.34129(3) 0.108554(13) 0.02336(16) Uani 1 1 d . . .
S2 S 0.5000 0.2500 0.07108(4) 0.0250(4) Uani 1 2 d S . .
S3 S 0.39430(8) 0.14683(8) 0.13857(4) 0.0300(3) Uani 1 1 d . . .
N11 N 0.2717(3) 0.2573(3) 0.16704(12) 0.0321(10) Uani 1 1 d . . .
C12 C 0.2487(4) 0.3205(4) 0.18046(18) 0.0402(15) Uani 1 1 d . . .
H12A H 0.2673 0.3635 0.1712 0.048 Uiso 1 1 calc R . .
C13 C 0.1999(4) 0.3240(4) 0.20677(19) 0.0411(16) Uani 1 1 d . . .
H13A H 0.1841 0.3690 0.2148 0.049 Uiso 1 1 calc R . .
C14 C 0.1728(3) 0.2616(4) 0.22210(16) 0.0377(14) Uani 1 1 d . . .
C15 C 0.1967(4) 0.1982(4) 0.2082(2) 0.0431(16) Uani 1 1 d . . .
H15A H 0.1798 0.1544 0.2174 0.052 Uiso 1 1 calc R . .
C16 C 0.2448(4) 0.1977(3) 0.18114(18) 0.0363(14) Uani 1 1 d . . .
H16A H 0.2597 0.1532 0.1720 0.044 Uiso 1 1 calc R . .
N17 N 0.1277(3) 0.2646(3) 0.24919(14) 0.0430(14) Uani 1 1 d . . .
C18 C 0.1014(4) 0.3325(5) 0.26244(19) 0.0518(19) Uani 1 1 d . . .
H18A H 0.0743 0.3245 0.2839 0.078 Uiso 1 1 calc R . .
H18B H 0.0705 0.3546 0.2449 0.078 Uiso 1 1 calc R . .
H18C H 0.1416 0.3640 0.2674 0.078 Uiso 1 1 calc R . .
C19 C 0.0970(4) 0.1998(5) 0.2627(2) 0.057(2) Uani 1 1 d . . .
H19A H 0.0634 0.2114 0.2814 0.085 Uiso 1 1 calc R . .
H19B H 0.1348 0.1693 0.2720 0.085 Uiso 1 1 calc R . .
H19C H 0.0720 0.1748 0.2440 0.085 Uiso 1 1 calc R . .
N21 N 0.3014(3) 0.2622(3) 0.08578(12) 0.0303(10) Uani 1 1 d . . .
C22 C 0.2853(3) 0.3265(3) 0.07197(16) 0.0328(13) Uani 1 1 d . . .
H22A H 0.2885 0.3670 0.0867 0.039 Uiso 1 1 calc R . .
C23 C 0.2648(3) 0.3369(3) 0.03832(17) 0.0364(13) Uani 1 1 d . . .
H23A H 0.2540 0.3835 0.0304 0.044 Uiso 1 1 calc R . .
C24 C 0.2594(3) 0.2787(3) 0.01499(16) 0.0341(13) Uani 1 1 d . . .
C25 C 0.2718(4) 0.2100(4) 0.03017(16) 0.0365(14) Uani 1 1 d . . .
H25A H 0.2662 0.1680 0.0167 0.044 Uiso 1 1 calc R . .
C26 C 0.2921(4) 0.2058(3) 0.06473(17) 0.0361(14) Uani 1 1 d . . .
H26A H 0.3000 0.1599 0.0743 0.043 Uiso 1 1 calc R . .
N27 N 0.2437(3) 0.2862(3) -0.01855(14) 0.0412(13) Uani 1 1 d . . .
C28 C 0.2379(5) 0.3570(5) -0.0349(2) 0.057(2) Uani 1 1 d . . .
H28A H 0.2118 0.3530 -0.0569 0.085 Uiso 1 1 calc R . .
H28B H 0.2856 0.3757 -0.0395 0.085 Uiso 1 1 calc R . .
H28C H 0.2125 0.3893 -0.0192 0.085 Uiso 1 1 calc R . .
C29 C 0.2450(4) 0.2266(4) -0.04277(19) 0.0523(18) Uani 1 1 d . . .
H29A H 0.2091 0.2339 -0.0609 0.078 Uiso 1 1 calc R . .
H29B H 0.2347 0.1825 -0.0301 0.078 Uiso 1 1 calc R . .
H29C H 0.2922 0.2233 -0.0535 0.078 Uiso 1 1 calc R . .
N31 N 0.5047(3) 0.4295(2) 0.07848(11) 0.0258(9) Uani 1 1 d . . .
C32 C 0.4448(3) 0.4624(3) 0.06995(17) 0.0347(14) Uani 1 1 d . . .
H32A H 0.4013 0.4435 0.0785 0.042 Uiso 1 1 calc R . .
C33 C 0.4417(3) 0.5225(3) 0.04940(17) 0.0343(14) Uani 1 1 d . . .
H33A H 0.3973 0.5440 0.0442 0.041 Uiso 1 1 calc R . .
C34 C 0.5055(3) 0.5515(3) 0.03619(13) 0.0278(11) Uani 1 1 d . . .
C35 C 0.5683(3) 0.5156(3) 0.04548(16) 0.0327(13) Uani 1 1 d . . .
H35A H 0.6129 0.5330 0.0376 0.039 Uiso 1 1 calc R . .
C36 C 0.5656(3) 0.4561(3) 0.06575(15) 0.0297(13) Uani 1 1 d . . .
H36A H 0.6088 0.4323 0.0711 0.036 Uiso 1 1 calc R . .
N37 N 0.5057(3) 0.6101(2) 0.01575(12) 0.0324(10) Uani 1 1 d . . .
C38 C 0.4400(4) 0.6489(4) 0.00968(19) 0.0436(16) Uani 1 1 d . . .
H38A H 0.4454 0.6794 -0.0109 0.065 Uiso 1 1 calc R . .
H38B H 0.4290 0.6783 0.0301 0.065 Uiso 1 1 calc R . .
H38C H 0.4011 0.6151 0.0057 0.065 Uiso 1 1 calc R . .
C39 C 0.5724(4) 0.6430(4) 0.00503(19) 0.0394(15) Uani 1 1 d . . .
H39A H 0.5624 0.6833 -0.0104 0.059 Uiso 1 1 calc R . .
H39B H 0.6016 0.6080 -0.0074 0.059 Uiso 1 1 calc R . .
H39C H 0.5981 0.6598 0.0257 0.059 Uiso 1 1 calc R . .

loop_
_atom_site_aniso_label
_atom_site_aniso_U_11
_atom_site_aniso_U_22
_atom_site_aniso_U_33
_atom_site_aniso_U_23
_atom_site_aniso_U_13
_atom_site_aniso_U_12
Ga1 0.0336(3) 0.0242(3) 0.0239(3) -0.0018(3) 0.0055(2) -0.0013(3)
Br1 0.0487(4) 0.0384(4) 0.0864(6) 0.0110(4) -0.0125(4) 0.0023(3)
S1 0.0408(8) 0.0260(7) 0.0287(7) -0.0069(6) 0.0129(6) -0.0057(6)
Ga2 0.0314(3) 0.0199(3) 0.0187(3) 0.00010(19) 0.0012(3) -0.0008(3)
S2 0.0361(9) 0.0204(8) 0.0185(7) 0.000 0.000 0.0024(8)
S3 0.0382(8) 0.0252(7) 0.0266(7) 0.0014(5) 0.0066(6) -0.0006(6)
N11 0.037(2) 0.029(2) 0.031(2) 0.000(2) 0.0081(19) 0.000(2)
C12 0.042(4) 0.034(3) 0.045(4) -0.004(3) 0.017(3) -0.003(3)
C13 0.041(4) 0.037(3) 0.045(4) -0.001(3) 0.020(3) 0.003(3)
C14 0.027(3) 0.052(4) 0.035(3) -0.005(3) 0.007(2) -0.008(3)
C15 0.038(4) 0.035(3) 0.056(4) 0.005(3) 0.010(3) -0.006(3)
C16 0.040(4) 0.026(3) 0.042(4) -0.002(3) 0.008(3) -0.005(3)
N17 0.037(3) 0.061(4) 0.031(3) -0.001(3) 0.011(2) -0.010(3)
C18 0.042(4) 0.070(5) 0.043(4) -0.019(4) 0.020(3) -0.007(4)
C19 0.046(4) 0.075(6) 0.048(4) 0.018(4) 0.012(3) -0.007(4)
N21 0.034(2) 0.027(3) 0.030(2) -0.0041(19) -0.0003(19) 0.001(2)
C22 0.038(3) 0.027(3) 0.033(3) 0.001(2) 0.003(3) 0.000(2)
C23 0.034(3) 0.035(3) 0.040(3) 0.004(3) -0.004(3) 0.001(3)
C24 0.028(3) 0.041(3) 0.033(3) -0.004(3) -0.002(2) -0.001(2)
C25 0.040(3) 0.036(3) 0.033(3) -0.005(3) -0.002(3) 0.009(3)
C26 0.042(4) 0.026(3) 0.040(3) -0.004(3) -0.008(3) 0.005(3)
N27 0.046(3) 0.046(3) 0.032(3) 0.002(2) -0.011(2) -0.006(3)
C28 0.057(5) 0.065(5) 0.049(4) 0.010(4) -0.021(4) -0.006(4)
C29 0.059(5) 0.062(5) 0.036(4) -0.004(3) -0.001(3) -0.003(4)
N31 0.029(2) 0.022(2) 0.025(2) 0.0015(16) -0.002(2) -0.001(2)
C32 0.033(3) 0.033(3) 0.038(3) 0.008(3) 0.010(3) 0.007(3)
C33 0.033(3) 0.032(3) 0.038(3) 0.014(3) 0.008(3) 0.005(2)
C34 0.037(3) 0.023(2) 0.024(2) 0.0027(19) -0.001(3) 0.000(2)
C35 0.033(3) 0.030(3) 0.035(3) 0.006(2) 0.001(3) 0.000(2)
C36 0.032(3) 0.028(3) 0.029(3) 0.006(2) -0.003(2) 0.001(2)
N37 0.041(3) 0.025(2) 0.031(2) 0.0093(18) 0.000(2) -0.001(2)
C38 0.048(4) 0.038(4) 0.045(4) 0.012(3) 0.005(3) 0.011(3)
C39 0.039(3) 0.038(4) 0.041(4) 0.022(3) -0.002(3) -0.003(3)

loop_
_atom_type_symbol
_atom_type_description
_atom_type_scat_dispersion_real
_atom_type_scat_dispersion_imag
_atom_type_scat_source
C C 0.0033 0.0016 'International Tables Vol C Tables 4.2.6.8 and 6.1.1.4'
H H 0.0000 0.0000 'International Tables Vol C Tables 4.2.6.8 and 6.1.1.4'
N N 0.0061 0.0033 'International Tables Vol C Tables 4.2.6.8 and 6.1.1.4'
S S 0.1246 0.1234 'International Tables Vol C Tables 4.2.6.8 and 6.1.1.4'
Ga Ga 0.2307 1.6083 'International Tables Vol C Tables 4.2.6.8 and 6.1.1.4'
Br Br -0.2901 2.4595 'International Tables Vol C Tables 4.2.6.8 and 6.1.1.4'

loop_
_geom_angle_atom_site_label_1
_geom_angle_atom_site_label_2
_geom_angle_atom_site_label_3
_geom_angle
_geom_angle_site_symmetry_1
_geom_angle_site_symmetry_3
_geom_angle_publ_flag
N21 Ga1 N11 105.4(2) . . ?
N21 Ga1 S3 110.00(14) . . ?
N11 Ga1 S3 102.94(15) . . ?
N21 Ga1 S1 107.76(15) . . ?
N11 Ga1 S1 102.71(15) . . ?
S3 Ga1 S1 125.90(6) . . ?
Ga1 S1 Ga2 101.10(6) . . ?
N31 Ga2 S2 105.29(12) . . ?
N31 Ga2 S1 102.95(14) . . ?
S2 Ga2 S1 115.47(5) . . ?
N31 Ga2 S3 101.78(14) . 2_655 ?
S2 Ga2 S3 115.66(5) . 2_655 ?
S1 Ga2 S3 113.35(6) . 2_655 ?
Ga2 S2 Ga2 100.20(7) 2_655 . ?
Ga1 S3 Ga2 100.02(6) . 2_655 ?
C16 N11 C12 117.1(5) . . ?
C16 N11 Ga1 121.9(4) . . ?
C12 N11 Ga1 120.6(4) . . ?
C13 C12 N11 122.2(6) . . ?
C13 C12 H12A 118.9 . . ?
N11 C12 H12A 118.9 . . ?
C12 C13 C14 120.9(6) . . ?
C12 C13 H13A 119.6 . . ?
C14 C13 H13A 119.6 . . ?
N17 C14 C15 122.7(6) . . ?
N17 C14 C13 121.2(6) . . ?
C15 C14 C13 116.1(5) . . ?
C16 C15 C14 120.7(6) . . ?
C16 C15 H15A 119.7 . . ?
C14 C15 H15A 119.7 . . ?
N11 C16 C15 123.1(6) . . ?
N11 C16 H16A 118.5 . . ?
C15 C16 H16A 118.5 . . ?
C14 N17 C19 119.7(6) . . ?
C14 N17 C18 121.3(6) . . ?
C19 N17 C18 118.5(6) . . ?
N17 C18 H18A 109.5 . . ?
N17 C18 H18B 109.5 . . ?
H18A C18 H18B 109.5 . . ?
N17 C18 H18C 109.5 . . ?
H18A C18 H18C 109.5 . . ?
H18B C18 H18C 109.5 . . ?
N17 C19 H19A 109.5 . . ?
N17 C19 H19B 109.5 . . ?
H19A C19 H19B 109.5 . . ?
N17 C19 H19C 109.5 . . ?
H19A C19 H19C 109.5 . . ?
H19B C19 H19C 109.5 . . ?
C26 N21 C22 116.1(5) . . ?
C26 N21 Ga1 122.4(4) . . ?
C22 N21 Ga1 120.8(4) . . ?
N21 C22 C23 124.1(6) . . ?
N21 C22 H22A 117.9 . . ?
C23 C22 H22A 117.9 . . ?
C22 C23 C24 120.6(6) . . ?
C22 C23 H23A 119.7 . . ?
C24 C23 H23A 119.7 . . ?
N27 C24 C23 123.1(6) . . ?
N27 C24 C25 121.6(6) . . ?
C23 C24 C25 115.3(5) . . ?
C26 C25 C24 119.0(6) . . ?
C26 C25 H25A 120.5 . . ?
C24 C25 H25A 120.5 . . ?
N21 C26 C25 124.6(6) . . ?
N21 C26 H26A 117.7 . . ?
C25 C26 H26A 117.7 . . ?
C24 N27 C29 122.2(6) . . ?
C24 N27 C28 121.6(6) . . ?
C29 N27 C28 115.1(6) . . ?
N27 C28 H28A 109.5 . . ?
N27 C28 H28B 109.5 . . ?
H28A C28 H28B 109.5 . . ?
N27 C28 H28C 109.5 . . ?
H28A C28 H28C 109.5 . . ?
H28B C28 H28C 109.5 . . ?
N27 C29 H29A 109.5 . . ?
N27 C29 H29B 109.5 . . ?
H29A C29 H29B 109.5 . . ?
N27 C29 H29C 109.5 . . ?
H29A C29 H29C 109.5 . . ?
H29B C29 H29C 109.5 . . ?
C32 N31 C36 117.5(4) . . ?
C32 N31 Ga2 121.1(4) . . ?
C36 N31 Ga2 121.3(4) . . ?
N31 C32 C33 123.9(6) . . ?
N31 C32 H32A 118.0 . . ?
C33 C32 H32A 118.0 . . ?
C32 C33 C34 119.1(6) . . ?
C32 C33 H33A 120.4 . . ?
C34 C33 H33A 120.4 . . ?
N37 C34 C35 122.3(6) . . ?
N37 C34 C33 121.7(6) . . ?
C35 C34 C33 116.0(5) . . ?
C36 C35 C34 120.4(6) . . ?
C36 C35 H35A 119.8 . . ?
C34 C35 H35A 119.8 . . ?
N31 C36 C35 123.0(6) . . ?
N31 C36 H36A 118.5 . . ?
C35 C36 H36A 118.5 . . ?
C34 N37 C38 119.9(6) . . ?
C34 N37 C39 120.8(5) . . ?
C38 N37 C39 118.3(5) . . ?
N37 C38 H38A 109.5 . . ?
N37 C38 H38B 109.5 . . ?
H38A C38 H38B 109.5 . . ?
N37 C38 H38C 109.5 . . ?
H38A C38 H38C 109.5 . . ?
H38B C38 H38C 109.5 . . ?
N37 C39 H39A 109.5 . . ?
N37 C39 H39B 109.5 . . ?
H39A C39 H39B 109.5 . . ?
N37 C39 H39C 109.5 . . ?
H39A C39 H39C 109.5 . . ?
H39B C39 H39C 109.5 . . ?

loop_
_geom_bond_atom_site_label_1
_geom_bond_atom_site_label_2
_geom_bond_distance
_geom_bond_site_symmetry_2
_geom_bond_publ_flag
Ga1 N21 1.991(5) . ?
Ga1 N11 1.991(5) . ?
Ga1 S3 2.2114(17) . ?
Ga1 S1 2.2210(16) . ?
S1 Ga2 2.2444(16) . ?
Ga2 N31 2.022(4) . ?
Ga2 S2 2.2404(11) . ?
Ga2 S3 2.2457(16) 2_655 ?
S2 Ga2 2.2404(11) 2_655 ?
S3 Ga2 2.2457(16) 2_655 ?
N11 C16 1.344(8) . ?
N11 C12 1.366(8) . ?
C12 C13 1.366(9) . ?
C12 H12A 0.9500 . ?
C13 C14 1.408(9) . ?
C13 H13A 0.9500 . ?
C14 N17 1.342(8) . ?
C14 C15 1.383(10) . ?
C15 C16 1.377(9) . ?
C15 H15A 0.9500 . ?
C16 H16A 0.9500 . ?
N17 C19 1.445(10) . ?
N17 C18 1.462(10) . ?
C18 H18A 0.9800 . ?
C18 H18B 0.9800 . ?
C18 H18C 0.9800 . ?
C19 H19A 0.9800 . ?
C19 H19B 0.9800 . ?
C19 H19C 0.9800 . ?
N21 C26 1.344(8) . ?
N21 C22 1.356(8) . ?
C22 C23 1.361(9) . ?
C22 H22A 0.9500 . ?
C23 C24 1.416(9) . ?
C23 H23A 0.9500 . ?
C24 N27 1.327(8) . ?
C24 C25 1.438(9) . ?
C25 C26 1.381(9) . ?
C25 H25A 0.9500 . ?
C26 H26A 0.9500 . ?
N27 C29 1.457(9) . ?
N27 C28 1.476(10) . ?
C28 H28A 0.9800 . ?
C28 H28B 0.9800 . ?
C28 H28C 0.9800 . ?
C29 H29A 0.9800 . ?
C29 H29B 0.9800 . ?
C29 H29C 0.9800 . ?
N31 C32 1.328(8) . ?
N31 C36 1.342(8) . ?
C32 C33 1.378(9) . ?
C32 H32A 0.9500 . ?
C33 C34 1.411(9) . ?
C33 H33A 0.9500 . ?
C34 N37 1.353(7) . ?
C34 C35 1.407(8) . ?
C35 C36 1.365(8) . ?
C35 H35A 0.9500 . ?
C36 H36A 0.9500 . ?
N37 C38 1.454(9) . ?
N37 C39 1.459(8) . ?
C38 H38A 0.9800 . ?
C38 H38B 0.9800 . ?
C38 H38C 0.9800 . ?
C39 H39A 0.9800 . ?
C39 H39B 0.9800 . ?
C39 H39C 0.9800 . ?

loop_
_geom_torsion_atom_site_label_1
_geom_torsion_atom_site_label_2
_geom_torsion_atom_site_label_3
_geom_torsion_atom_site_label_4
_geom_torsion
_geom_torsion_site_symmetry_1
_geom_torsion_site_symmetry_2
_geom_torsion_site_symmetry_3
_geom_torsion_site_symmetry_4
_geom_torsion_publ_flag
N21 Ga1 S1 Ga2 -79.08(16) . . . . ?
N11 Ga1 S1 Ga2 169.92(15) . . . . ?
S3 Ga1 S1 Ga2 53.40(9) . . . . ?
Ga1 S1 Ga2 N31 126.79(14) . . . . ?
Ga1 S1 Ga2 S2 12.63(8) . . . . ?
Ga1 S1 Ga2 S3 -124.10(7) . . . 2_655 ?
N31 Ga2 S2 Ga2 -178.38(15) . . . 2_655 ?
S1 Ga2 S2 Ga2 -65.58(5) . . . 2_655 ?
S3 Ga2 S2 Ga2 70.14(5) 2_655 . . 2_655 ?
N21 Ga1 S3 Ga2 81.68(16) . . . 2_655 ?
N11 Ga1 S3 Ga2 -166.36(15) . . . 2_655 ?
S1 Ga1 S3 Ga2 -49.94(8) . . . 2_655 ?
N21 Ga1 N11 C16 97.4(5) . . . . ?
S3 Ga1 N11 C16 -17.9(5) . . . . ?
S1 Ga1 N11 C16 -149.9(5) . . . . ?
N21 Ga1 N11 C12 -89.5(5) . . . . ?
S3 Ga1 N11 C12 155.2(5) . . . . ?
S1 Ga1 N11 C12 23.2(5) . . . . ?
C16 N11 C12 C13 -0.7(10) . . . . ?
Ga1 N11 C12 C13 -174.2(6) . . . . ?
N11 C12 C13 C14 2.1(12) . . . . ?
C12 C13 C14 N17 176.4(7) . . . . ?
C12 C13 C14 C15 -1.9(10) . . . . ?
N17 C14 C15 C16 -177.7(7) . . . . ?
C13 C14 C15 C16 0.5(10) . . . . ?
C12 N11 C16 C15 -0.7(10) . . . . ?
Ga1 N11 C16 C15 172.7(6) . . . . ?
C14 C15 C16 N11 0.8(11) . . . . ?
C15 C14 N17 C19 -6.1(10) . . . . ?
C13 C14 N17 C19 175.7(7) . . . . ?
C15 C14 N17 C18 -177.7(7) . . . . ?
C13 C14 N17 C18 4.1(10) . . . . ?
N11 Ga1 N21 C26 -103.4(5) . . . . ?
S3 Ga1 N21 C26 6.9(5) . . . . ?
S1 Ga1 N21 C26 147.5(5) . . . . ?
N11 Ga1 N21 C22 86.0(5) . . . . ?
S3 Ga1 N21 C22 -163.6(4) . . . . ?
S1 Ga1 N21 C22 -23.1(5) . . . . ?
C26 N21 C22 C23 -3.9(9) . . . . ?
Ga1 N21 C22 C23 167.3(5) . . . . ?
N21 C22 C23 C24 -0.4(10) . . . . ?
C22 C23 C24 N27 -176.0(6) . . . . ?
C22 C23 C24 C25 4.3(9) . . . . ?
N27 C24 C25 C26 176.2(6) . . . . ?
C23 C24 C25 C26 -4.1(9) . . . . ?
C22 N21 C26 C25 4.1(9) . . . . ?
Ga1 N21 C26 C25 -166.9(5) . . . . ?
C24 C25 C26 N21 -0.1(10) . . . . ?
C23 C24 N27 C29 174.0(6) . . . . ?
C25 C24 N27 C29 -6.4(11) . . . . ?
C23 C24 N27 C28 6.5(11) . . . . ?
C25 C24 N27 C28 -173.8(6) . . . . ?
S2 Ga2 N31 C32 92.4(4) . . . . ?
S1 Ga2 N31 C32 -28.9(5) . . . . ?
S3 Ga2 N31 C32 -146.5(4) 2_655 . . . ?
S2 Ga2 N31 C36 -86.0(4) . . . . ?
S1 Ga2 N31 C36 152.6(4) . . . . ?
S3 Ga2 N31 C36 35.0(4) 2_655 . . . ?
C36 N31 C32 C33 -1.1(9) . . . . ?
Ga2 N31 C32 C33 -179.6(5) . . . . ?
N31 C32 C33 C34 0.3(10) . . . . ?
C32 C33 C34 N37 179.6(6) . . . . ?
C32 C33 C34 C35 -0.1(8) . . . . ?
N37 C34 C35 C36 -179.0(5) . . . . ?
C33 C34 C35 C36 0.7(8) . . . . ?
C32 N31 C36 C35 1.8(8) . . . . ?
Ga2 N31 C36 C35 -179.7(5) . . . . ?
C34 C35 C36 N31 -1.6(9) . . . . ?
C35 C34 N37 C38 -174.2(6) . . . . ?
C33 C34 N37 C38 6.0(8) . . . . ?
C35 C34 N37 C39 -5.9(8) . . . . ?
C33 C34 N37 C39 174.3(6) . . . . ?
